data_2233121
loop_
_publ_author_name
'Zhang, Shuai'
'Liu, Pei-Jiang'
'Ma, Dong-Sheng'
'Hou, Guang-Feng'

_publ_section_title
;
 3-Benzylsulfanyl-1<i>H</i>-1,2,4-triazol-5-amine
;
_journal_coeditor_code CV5211
_journal_issue 1
_journal_name_full 'Acta Crystallographica Section E'
_journal_page_first o83
_journal_paper_doi 10.1107/S1600536811052159
_journal_volume 68
_journal_year 2012
_chemical_formula_iupac 'C9 H10 N4 S'
_chemical_formula_moiety 'C9 H10 N4 S'
_chemical_formula_sum 'C9 H10 N4 S'
_chemical_formula_weight 206.27
_chemical_name_systematic
;
3-Benzylsulfanyl-1<i>H</i>-1,2,4-triazol-5-amine
;
_space_group_IT_number 14
_symmetry_cell_setting monoclinic
_symmetry_space_group_name_Hall '-P 2ybc'
_symmetry_space_group_name_H-M 'P 1 21/c 1'
_atom_sites_solution_hydrogens geom
_atom_sites_solution_primary direct
_atom_sites_solution_secondary difmap
_audit_creation_method SHELXL-97
_cell_angle_alpha 90.00
_cell_angle_beta 90.18(3)
_cell_angle_gamma 90.00
_cell_formula_units_Z 4
_cell_length_a 9.870(2)
_cell_length_b 9.6370(19)
_cell_length_c 10.398(2)
_cell_measurement_reflns_used 6282
_cell_measurement_temperature 293(2)
_cell_measurement_theta_max 27.48
_cell_measurement_theta_min 3.54
_cell_volume 989.0(3)
_computing_cell_refinement 'RAPID-AUTO (Rigaku, 1998)'
_computing_data_collection 'RAPID-AUTO (Rigaku, 1998)'
_computing_data_reduction 'CrystalClear (Rigaku/MSC, 2002)'
_computing_molecular_graphics 'SHELXTL (Sheldrick, 2008)'
_computing_publication_material 'SHELXL97 (Sheldrick, 2008)'
_computing_structure_refinement 'SHELXL97 (Sheldrick, 2008)'
_computing_structure_solution 'SHELXS97 (Sheldrick, 2008)'
_diffrn_ambient_temperature 293(2)
_diffrn_measured_fraction_theta_full 0.996
_diffrn_measured_fraction_theta_max 0.996
_diffrn_measurement_device_type 'Rigaku R-AXIS RAPID'
_diffrn_measurement_method '\w scan'
_diffrn_radiation_monochromator graphite
_diffrn_radiation_source 'fine-focus sealed tube'
_diffrn_radiation_type MoK\a
_diffrn_radiation_wavelength 0.71073
_diffrn_reflns_av_R_equivalents 0.0587
_diffrn_reflns_av_sigmaI/netI 0.0630
_diffrn_reflns_limit_h_max 12
_diffrn_reflns_limit_h_min -12
_diffrn_reflns_limit_k_max 12
_diffrn_reflns_limit_k_min -12
_diffrn_reflns_limit_l_max 13
_diffrn_reflns_limit_l_min -13
_diffrn_reflns_number 9367
_diffrn_reflns_theta_full 27.48
_diffrn_reflns_theta_max 27.48
_diffrn_reflns_theta_min 3.54
_diffrn_standards_decay_% 0
_diffrn_standards_interval_count 0
_diffrn_standards_interval_time 0
_diffrn_standards_number 0
_exptl_absorpt_coefficient_mu 0.291
_exptl_absorpt_correction_T_max 0.9698
_exptl_absorpt_correction_T_min 0.8974
_exptl_absorpt_correction_type multi-scan
_exptl_absorpt_process_details '(ABSCOR; Higashi, 1995)'
_exptl_crystal_colour colorless
_exptl_crystal_density_diffrn 1.385
_exptl_crystal_density_method 'not measured'
_exptl_crystal_description block
_exptl_crystal_F_000 432
_exptl_crystal_size_max 0.38
_exptl_crystal_size_mid 0.26
_exptl_crystal_size_min 0.11
_refine_diff_density_max 0.259
_refine_diff_density_min -0.245
_refine_ls_extinction_method none
_refine_ls_goodness_of_fit_ref 1.039
_refine_ls_hydrogen_treatment mixed
_refine_ls_matrix_type full
_refine_ls_number_parameters 136
_refine_ls_number_reflns 2267
_refine_ls_number_restraints 3
_refine_ls_restrained_S_all 1.039
_refine_ls_R_factor_all 0.0868
_refine_ls_R_factor_gt 0.0468
_refine_ls_shift/su_max 0.000
_refine_ls_shift/su_mean 0.000
_refine_ls_structure_factor_coef Fsqd
_refine_ls_weighting_details 'calc w=1/[\s^2^(Fo^2^)+(0.0455P)^2^+0.1013P] where P=(Fo^2^+2Fc^2^)/3'
_refine_ls_weighting_scheme calc
_refine_ls_wR_factor_gt 0.0972
_refine_ls_wR_factor_ref 0.1110
_reflns_number_gt 1372
_reflns_number_total 2267
_reflns_threshold_expression I>2sigma(I)
_cod_data_source_file cv5211.cif
_cod_data_source_block I
_cod_original_sg_symbol_H-M 'P 21/c'
_cod_database_code 2233121
_cod_database_fobs_code 2233121

loop_
_symmetry_equiv_pos_as_xyz
'x, y, z'
'-x, y+1/2, -z+1/2'
'-x, -y, -z'
'x, -y-1/2, z-1/2'

loop_
_atom_site_type_symbol
_atom_site_label
_atom_site_fract_x
_atom_site_fract_y
_atom_site_fract_z
_atom_site_U_iso_or_equiv
_atom_site_adp_type
_atom_site_calc_flag
_atom_site_refinement_flags
_atom_site_occupancy
_atom_site_symmetry_multiplicity
C C1 0.9298(2) 0.2955(2) 0.45864(19) 0.0424(5) Uani d . 1 1
C C2 1.0473(2) 0.2171(2) 0.4593(2) 0.0510(6) Uani d . 1 1
H H2 1.0536 0.1402 0.5131 0.061 Uiso calc R 1 1
C C3 1.1549(3) 0.2511(3) 0.3816(2) 0.0598(7) Uani d . 1 1
H H3 1.2329 0.1969 0.3823 0.072 Uiso calc R 1 1
C C4 1.1468(3) 0.3657(3) 0.3029(2) 0.0606(7) Uani d . 1 1
H H4 1.2198 0.3896 0.2510 0.073 Uiso calc R 1 1
C C5 1.0312(3) 0.4446(3) 0.3008(2) 0.0564(6) Uani d . 1 1
H H5 1.0256 0.5214 0.2469 0.068 Uiso calc R 1 1
C C6 0.9232(2) 0.4102(2) 0.3784(2) 0.0501(6) Uani d . 1 1
H H6 0.8453 0.4644 0.3769 0.060 Uiso calc R 1 1
C C7 0.8148(2) 0.2577(3) 0.5473(2) 0.0541(6) Uani d . 1 1
H H7A 0.7510 0.3341 0.5495 0.065 Uiso calc R 1 1
H H7B 0.8506 0.2456 0.6335 0.065 Uiso calc R 1 1
C C8 0.6212(2) 0.1615(2) 0.3776(2) 0.0442(5) Uani d . 1 1
C C9 0.4869(2) 0.1511(2) 0.2191(2) 0.0462(6) Uani d . 1 1
N N1 0.5965(2) 0.29303(18) 0.3524(2) 0.0541(5) Uani d . 1 1
N N2 0.5088(2) 0.28358(17) 0.2498(2) 0.0539(5) Uani d D 1 1
H H21 0.473(3) 0.3613(18) 0.216(2) 0.081 Uiso d D 1 1
N N3 0.55663(18) 0.06938(16) 0.29881(19) 0.0460(5) Uani d . 1 1
N N4 0.4055(2) 0.1079(2) 0.1236(2) 0.0665(6) Uani d D 1 1
H H41 0.404(3) 0.0173(12) 0.107(3) 0.100 Uiso d D 1 1
H H42 0.368(3) 0.167(3) 0.068(2) 0.100 Uiso d D 1 1
S S1 0.72492(7) 0.10082(6) 0.50093(7) 0.0582(2) Uani d . 1 1

loop_
_atom_site_aniso_label
_atom_site_aniso_U_11
_atom_site_aniso_U_22
_atom_site_aniso_U_33
_atom_site_aniso_U_12
_atom_site_aniso_U_13
_atom_site_aniso_U_23
C1 0.0478(13) 0.0408(11) 0.0385(11) -0.0047(9) -0.0002(10) -0.0064(10)
C2 0.0548(15) 0.0433(13) 0.0548(14) 0.0000(10) -0.0025(12) 0.0058(11)
C3 0.0481(15) 0.0580(15) 0.0735(16) 0.0027(12) 0.0074(13) 0.0032(13)
C4 0.0516(16) 0.0676(17) 0.0625(15) -0.0123(13) 0.0078(12) 0.0057(14)
C5 0.0657(18) 0.0511(14) 0.0522(14) -0.0083(12) -0.0014(13) 0.0119(12)
C6 0.0508(14) 0.0453(12) 0.0543(13) 0.0016(10) -0.0055(11) 0.0007(11)
C7 0.0587(16) 0.0511(13) 0.0525(13) -0.0024(11) 0.0059(12) -0.0027(11)
C8 0.0382(12) 0.0273(10) 0.0672(14) 0.0003(9) 0.0137(11) 0.0022(10)
C9 0.0393(12) 0.0266(10) 0.0728(15) -0.0016(9) 0.0111(11) 0.0016(11)
N1 0.0525(13) 0.0264(9) 0.0834(14) 0.0016(8) -0.0020(11) -0.0027(9)
N2 0.0495(12) 0.0245(9) 0.0876(15) 0.0002(8) -0.0015(11) 0.0035(9)
N3 0.0400(10) 0.0226(8) 0.0753(13) -0.0012(7) 0.0092(9) 0.0002(9)
N4 0.0709(16) 0.0374(11) 0.0912(17) -0.0030(10) -0.0166(13) 0.0004(12)
S1 0.0576(4) 0.0398(3) 0.0774(5) -0.0023(3) 0.0053(3) 0.0130(3)

loop_
_atom_type_symbol
_atom_type_description
_atom_type_scat_dispersion_real
_atom_type_scat_dispersion_imag
_atom_type_scat_source
C C 0.0033 0.0016 'International Tables Vol C Tables 4.2.6.8 and 6.1.1.4'
H H 0.0000 0.0000 'International Tables Vol C Tables 4.2.6.8 and 6.1.1.4'
N N 0.0061 0.0033 'International Tables Vol C Tables 4.2.6.8 and 6.1.1.4'
S S 0.1246 0.1234 'International Tables Vol C Tables 4.2.6.8 and 6.1.1.4'

loop_
_geom_angle_atom_site_label_1
_geom_angle_atom_site_label_2
_geom_angle_atom_site_label_3
_geom_angle
C2 C1 C6 118.5(2)
C2 C1 C7 119.8(2)
C6 C1 C7 121.7(2)
C3 C2 C1 121.0(2)
C3 C2 H2 119.5
C1 C2 H2 119.5
C4 C3 C2 119.8(2)
C4 C3 H3 120.1
C2 C3 H3 120.1
C5 C4 C3 120.0(2)
C5 C4 H4 120.0
C3 C4 H4 120.0
C4 C5 C6 120.1(2)
C4 C5 H5 119.9
C6 C5 H5 119.9
C5 C6 C1 120.6(2)
C5 C6 H6 119.7
C1 C6 H6 119.7
C1 C7 S1 113.99(16)
C1 C7 H7A 108.8
S1 C7 H7A 108.8
C1 C7 H7B 108.8
S1 C7 H7B 108.8
H7A C7 H7B 107.6
N1 C8 N3 114.9(2)
N1 C8 S1 125.35(18)
N3 C8 S1 119.75(15)
N3 C9 N2 109.5(2)
N3 C9 N4 125.7(2)
N2 C9 N4 124.8(2)
C8 N1 N2 101.91(18)
C9 N2 N1 110.48(19)
C9 N2 H21 129.8(18)
N1 N2 H21 119.7(17)
C9 N3 C8 103.18(17)
H42 N4 C9 122(2)
H42 N4 H41 120(3)
C9 N4 H41 117(2)
H42 N4 H42 0(2)
C9 N4 H42 122(2)
H41 N4 H42 120(3)
C8 S1 C7 101.62(11)

loop_
_geom_bond_atom_site_label_1
_geom_bond_atom_site_label_2
_geom_bond_distance
C1 C2 1.384(3)
C1 C6 1.386(3)
C1 C7 1.509(3)
C2 C3 1.377(3)
C2 H2 0.9300
C3 C4 1.376(3)
C3 H3 0.9300
C4 C5 1.371(4)
C4 H4 0.9300
C5 C6 1.380(3)
C5 H5 0.9300
C6 H6 0.9300
C7 S1 1.817(2)
C7 H7A 0.9700
C7 H7B 0.9700
C8 N1 1.317(3)
C8 N3 1.365(3)
C8 S1 1.740(2)
C9 N3 1.333(3)
C9 N2 1.334(3)
C9 N4 1.342(3)
N1 N2 1.375(3)
N2 H21 0.900(10)
N4 H42 0.892(10)
N4 H41 0.889(10)
N4 H42 0.892(10)

loop_
_geom_hbond_atom_site_label_D
_geom_hbond_atom_site_label_H
_geom_hbond_atom_site_label_A
_geom_hbond_site_symmetry_A
_geom_hbond_distance_DH
_geom_hbond_distance_HA
_geom_hbond_distance_DA
_geom_hbond_angle_DHA
N4 H41 N1 2_645 0.889(10) 2.202(15) 3.044(3) 158(3)
N2 H21 N3 2_655 0.900(10) 2.032(15) 2.873(2) 155(2)

loop_
_cod_related_entry_id
_cod_related_entry_database
_cod_related_entry_code
1 ChemSpider 644333
